data_7712991
loop_
_publ_author_name
'Khrizanforova, Vera'
'Fayzullin, Robert R.'
'Bogomyakov, Artem'
'Morozov, Vladimir'
'Batulin, Ruslan Germanovich'
'Gerasimova, Tatiana'
'Islamov, Daut'
'Budnikova, Yulia H.'

_publ_section_title
;
 Cobalt(II) coordination to N4-acenaphthene-based ligand and its sodium
 complex
;
_journal_name_full 'Dalton Transactions'
_journal_paper_doi 10.1039/D3DT00347G
_journal_year 2023
_chemical_formula_moiety 'C27 H21 Br2 Co N5 O, C6 H6'
_chemical_formula_sum 'C33 H27 Br2 Co N5 O'
_chemical_formula_weight 728.34
_space_group_crystal_system triclinic
_space_group_IT_number 2
_space_group_name_Hall '-P 1'
_space_group_name_H-M_alt 'P -1'
_atom_sites_solution_hydrogens geom
_audit_creation_method SHELXL-2018/3
_audit_update_record
;
2022-07-18 deposited with the CCDC.	2023-05-09 downloaded from the CCDC.
;
_cell_angle_alpha 67.3691(8)
_cell_angle_beta 79.1286(8)
_cell_angle_gamma 73.1164(8)
_cell_formula_units_Z 2
_cell_length_a 9.1830(3)
_cell_length_b 12.4243(4)
_cell_length_c 14.7547(5)
_cell_measurement_reflns_used 35715
_cell_measurement_temperature 100(2)
_cell_measurement_theta_max 33.38
_cell_measurement_theta_min 2.33
_cell_volume 1481.17(9)
_computing_cell_refinement 'APEX4 v2021.10-0 (Bruker AXS)'
_computing_data_collection 'APEX4 v2021.10-0 (Bruker AXS)'
_computing_data_reduction 'APEX4 v2021.10-0 (Bruker AXS)'
_computing_molecular_graphics
;
WinGX (Farrugia, 2012); ORTEP-3 (Farrugia, 2012);
PLATON (Spek, 2009); Olex2 (Dolomanov et al., 2009)
;
_computing_publication_material
;
WinGX (Farrugia, 2012); ORTEP-3 (Farrugia, 2012);
PLATON (Spek, 2009); Olex2 (Dolomanov et al., 2009)
;
_computing_structure_refinement 'SHELXL-2018/3 (Sheldrick, 2015)'
_computing_structure_solution 'SHELXT-2018/2 (Sheldrick, 2015)'
_diffrn_ambient_temperature 100(2)
_diffrn_measured_fraction_theta_full 0.999
_diffrn_measured_fraction_theta_max 1.000
_diffrn_measurement_device_type 'Bruker D8 QUEST'
_diffrn_measurement_method '\f and \w scans'
_diffrn_radiation_probe x-ray
_diffrn_radiation_type MoK\a
_diffrn_radiation_wavelength 0.71073
_diffrn_reflns_av_R_equivalents 0.0517
_diffrn_reflns_av_unetI/netI 0.0300
_diffrn_reflns_Laue_measured_fraction_full 0.999
_diffrn_reflns_Laue_measured_fraction_max 1.000
_diffrn_reflns_limit_h_max 13
_diffrn_reflns_limit_h_min -13
_diffrn_reflns_limit_k_max 18
_diffrn_reflns_limit_k_min -18
_diffrn_reflns_limit_l_max 22
_diffrn_reflns_limit_l_min -22
_diffrn_reflns_number 91337
_diffrn_reflns_point_group_measured_fraction_full 0.999
_diffrn_reflns_point_group_measured_fraction_max 1.000
_diffrn_reflns_theta_full 25.242
_diffrn_reflns_theta_max 32.574
_diffrn_reflns_theta_min 1.829
_diffrn_source 'microfocus Mo X-ray tube'
_exptl_absorpt_coefficient_mu 3.313
_exptl_absorpt_correction_T_max 0.5041
_exptl_absorpt_correction_T_min 0.1485
_exptl_absorpt_correction_type numerical
_exptl_absorpt_process_details
;
SADABS-2016/2 (Stalke et al., 2015)

 Equivalent reflections defined by point group -1 for scaling and error model
 Mean and maximum errors in direction cosine check function =   0.001   0.005
 Restraint esd for equal adjacent scale factors =  0.0050
 Maximum odd and even orders for spherical harmonics =   5   8
 wR2(int) =  0.1508 (selected reflections only, before parameter refinement)
 wR2(int) =  0.0605 (selected reflections only, after parameter refinement)

   94205 total and  11708 unique reflections assuming Friedel's law
 plus   5423 total and  2933 unique reflections in fast scans
 Reflections rejected for which |I-<I>|/su >   3.00
   93677 total and  11708 unique reflections left after |I-<I>|/su test
 plus   5282 total and  2913 unique reflections in fast scans

 Error model 5: refine all K and overall g
 Run 2theta R(int) Incid. factors Diffr. factors    K      g   I/s(lim) Total I>2sig(I)
   1  24.0  0.0483  0.319 - 0.545  0.886 - 1.062  0.841  0.0434  23.0   10757    7866
   2  24.0  0.0598  0.202 - 0.496  0.886 - 1.169  0.933  0.0434  23.0   10607    7469
   3  24.0  0.0539  0.175 - 0.449  0.889 - 1.168  0.903  0.0434  23.0   10674    7694
   4  24.0  0.0542  0.261 - 0.631  0.899 - 1.168  0.838  0.0434  23.0   10595    7798
   5  24.0  0.0492  0.360 - 0.483  0.886 - 1.098  0.834  0.0434  23.0   10526    7723
   6  24.0  0.0480  0.213 - 0.419  0.886 - 1.166  0.871  0.0434  23.0   17121   13513
   7  24.0  0.0503  0.222 - 0.643  0.886 - 1.153  0.896  0.0434  23.0   15285   11519
   8   0.0  0.0612  0.331 - 0.528  0.901 - 1.166  0.997  0.0434  23.0    8112    6088
   9f  0.0  0.1501  3.249 - 5.346  0.886 - 1.167  1.085  0.0434  23.0    5282    2772

       2 Overloads replaced by fast scan measurements
   93679 Corrected reflections written to file hkl
 Estimated minimum and maximum transmission:  0.1485  0.5041
 Additional spherical absorption correction applied with mu*r =  0.4880
 3lambda correction factor = 0.00150
;
_exptl_crystal_colour red
_exptl_crystal_colour_primary green
_exptl_crystal_density_diffrn 1.633
_exptl_crystal_description prism
_exptl_crystal_F_000 730
_exptl_crystal_recrystallization_method 'liquid diffusion at r.t.: DMF/diethyl ether-benzene'
_exptl_crystal_size_max 0.400
_exptl_crystal_size_mid 0.279
_exptl_crystal_size_min 0.204
_refine_diff_density_max 0.493
_refine_diff_density_min -0.407
_refine_diff_density_rms 0.076
_refine_ls_extinction_method none
_refine_ls_goodness_of_fit_ref 1.024
_refine_ls_hydrogen_treatment constr
_refine_ls_matrix_type full
_refine_ls_number_parameters 381
_refine_ls_number_reflns 10770
_refine_ls_number_restraints 0
_refine_ls_restrained_S_all 1.024
_refine_ls_R_factor_all 0.0397
_refine_ls_R_factor_gt 0.0276
_refine_ls_shift/su_max 0.002
_refine_ls_shift/su_mean 0.000
_refine_ls_structure_factor_coef Fsqd
_refine_ls_weighting_details 'w=1/[\s^2^(Fo^2^)+(0.0261P)^2^+0.7229P] where P=(Fo^2^+2Fc^2^)/3'
_refine_ls_weighting_scheme calc
_refine_ls_wR_factor_gt 0.0603
_refine_ls_wR_factor_ref 0.0647
_reflns_Friedel_coverage 0.000
_reflns_number_gt 8946
_reflns_number_total 10770
_reflns_threshold_expression 'I > 2\s(I)'
_cod_data_source_file d3dt00347g1.cif
_cod_data_source_block khriz_ss
_cod_database_code 7712991
_shelx_shelxl_version_number 2018/3
_shelx_space_group_comment
;
The symmetry employed for this shelxl refinement is uniquely defined
by the following loop, which should always be used as a source of
symmetry information in preference to the above space-group names.
They are only intended as comments.
;
_shelx_estimated_absorpt_t_min 0.351
_shelx_estimated_absorpt_t_max 0.551

loop_
_space_group_symop_operation_xyz
'x, y, z'
'-x, -y, -z'

loop_
_atom_site_label
_atom_site_type_symbol
_atom_site_fract_x
_atom_site_fract_y
_atom_site_fract_z
_atom_site_U_iso_or_equiv
_atom_site_adp_type
_atom_site_occupancy
_atom_site_site_symmetry_order
_atom_site_calc_flag
_atom_site_refinement_flags_posn
_atom_site_refinement_flags_adp
_atom_site_refinement_flags_occupancy
_atom_site_disorder_assembly
_atom_site_disorder_group
Br1 Br 0.53747(2) 0.98598(2) 0.86001(2) 0.01990(4) Uani 1 1 d . . . . .
Br2 Br 0.91679(2) 0.70317(2) 0.80823(2) 0.02403(4) Uani 1 1 d . . . . .
Co1 Co 0.65773(2) 0.78010(2) 0.86927(2) 0.01555(4) Uani 1 1 d . . . . .
O1 O 0.71694(13) 0.71532(10) 1.01241(8) 0.0229(2) Uani 1 1 d . . . . .
N1 N 0.59014(13) 0.79707(11) 0.72670(9) 0.0154(2) Uani 1 1 d . . . . .
N2 N 0.56396(14) 0.73223(11) 0.56734(9) 0.0169(2) Uani 1 1 d . . . . .
N3 N 0.49747(13) 0.68099(11) 0.90977(9) 0.0160(2) Uani 1 1 d . . . . .
N4 N 0.56282(16) 0.45652(12) 0.74672(9) 0.0219(2) Uani 1 1 d . . . . .
N11 N 0.82688(14) 0.71859(11) 1.13551(9) 0.0181(2) Uani 1 1 d . . . . .
C11 C 0.74009(17) 0.77046(14) 1.06124(10) 0.0189(3) Uani 1 1 d . . . . .
H11 H 0.692961 0.853780 1.044106 0.023 Uiso 1 1 calc R U . . .
C12 C 0.8518(2) 0.78607(15) 1.19040(12) 0.0248(3) Uani 1 1 d . . . . .
H12A H 0.957951 0.793172 1.176469 0.037 Uiso 1 1 calc R U . . .
H12B H 0.831376 0.744089 1.261130 0.037 Uiso 1 1 calc R U . . .
H12C H 0.782925 0.866404 1.170590 0.037 Uiso 1 1 calc R U . . .
C13 C 0.90584(19) 0.59217(14) 1.16386(12) 0.0247(3) Uani 1 1 d . . . . .
H13A H 0.853518 0.546111 1.224384 0.037 Uiso 1 1 calc R U . . .
H13B H 1.011395 0.582353 1.175328 0.037 Uiso 1 1 calc R U . . .
H13C H 0.905808 0.562866 1.110969 0.037 Uiso 1 1 calc R U . . .
C31 C 0.44436(16) 0.66252(12) 0.83908(10) 0.0158(2) Uani 1 1 d . . . . .
C32 C 0.31882(16) 0.61332(13) 0.85930(11) 0.0183(3) Uani 1 1 d . . . . .
H32 H 0.280189 0.603657 0.808260 0.022 Uiso 1 1 calc R U . . .
C33 C 0.25053(17) 0.57845(14) 0.95497(11) 0.0202(3) Uani 1 1 d . . . . .
H33 H 0.164068 0.545282 0.970109 0.024 Uiso 1 1 calc R U . . .
C34 C 0.31002(17) 0.59263(13) 1.02801(11) 0.0199(3) Uani 1 1 d . . . . .
H34 H 0.267499 0.566777 1.094438 0.024 Uiso 1 1 calc R U . . .
C35 C 0.43224(16) 0.64503(13) 1.00248(10) 0.0187(3) Uani 1 1 d . . . . .
H35 H 0.471876 0.656135 1.052398 0.022 Uiso 1 1 calc R U . . .
C41 C 0.49194(16) 0.55228(13) 0.67459(10) 0.0173(3) Uani 1 1 d . . . . .
C42 C 0.40830(18) 0.54353(14) 0.60920(11) 0.0220(3) Uani 1 1 d . . . . .
H42 H 0.357940 0.613603 0.560191 0.026 Uiso 1 1 calc R U . . .
C43 C 0.4000(2) 0.43073(15) 0.61701(12) 0.0263(3) Uani 1 1 d . . . . .
H43 H 0.343228 0.421962 0.573761 0.032 Uiso 1 1 calc R U . . .
C44 C 0.4761(2) 0.33089(15) 0.68913(12) 0.0270(3) Uani 1 1 d . . . . .
H44 H 0.474967 0.252207 0.695119 0.032 Uiso 1 1 calc R U . . .
C45 C 0.5538(2) 0.34827(14) 0.75238(12) 0.0255(3) Uani 1 1 d . . . . .
H45 H 0.603642 0.279482 0.802635 0.031 Uiso 1 1 calc R U . . .
C101 C 0.64018(15) 0.85455(12) 0.63522(10) 0.0157(2) Uani 1 1 d . . . . .
C102 C 0.61726(15) 0.82549(12) 0.55477(10) 0.0157(2) Uani 1 1 d . . . . .
C103 C 0.67514(16) 0.90779(13) 0.46307(10) 0.0165(2) Uani 1 1 d . . . . .
C104 C 0.68048(17) 0.92494(13) 0.36515(11) 0.0199(3) Uani 1 1 d . . . . .
H104 H 0.638096 0.877902 0.344338 0.024 Uiso 1 1 calc R U . . .
C105 C 0.75120(18) 1.01501(14) 0.29579(11) 0.0219(3) Uani 1 1 d . . . . .
H105 H 0.756545 1.027234 0.227725 0.026 Uiso 1 1 calc R U . . .
C106 C 0.81247(17) 1.08548(13) 0.32359(11) 0.0204(3) Uani 1 1 d . . . . .
H106 H 0.860684 1.143833 0.274991 0.024 Uiso 1 1 calc R U . . .
C107 C 0.80384(16) 1.07126(13) 0.42436(11) 0.0179(3) Uani 1 1 d . . . . .
C108 C 0.85882(17) 1.13705(14) 0.46485(11) 0.0207(3) Uani 1 1 d . . . . .
H108 H 0.906806 1.199249 0.422724 0.025 Uiso 1 1 calc R U . . .
C109 C 0.84269(18) 1.11083(14) 0.56520(12) 0.0228(3) Uani 1 1 d . . . . .
H109 H 0.879754 1.156492 0.590619 0.027 Uiso 1 1 calc R U . . .
C110 C 0.77308(17) 1.01849(14) 0.63252(11) 0.0205(3) Uani 1 1 d . . . . .
H110 H 0.764479 1.002130 0.701475 0.025 Uiso 1 1 calc R U . . .
C111 C 0.71848(16) 0.95344(12) 0.59502(10) 0.0164(2) Uani 1 1 d . . . . .
C112 C 0.73484(15) 0.98139(12) 0.49152(10) 0.0161(2) Uani 1 1 d . . . . .
C113 C 0.52139(15) 0.70808(12) 0.73930(10) 0.0151(2) Uani 1 1 d . . . . .
C114 C 0.52093(16) 0.66948(12) 0.66154(10) 0.0159(2) Uani 1 1 d . . . . .
C11S C 1.0889(2) 0.91098(16) 0.96551(13) 0.0336(4) Uani 1 1 d . . . . .
H11S H 1.150129 0.849360 0.942050 0.040 Uiso 1 1 calc R U . . .
C12S C 0.9429(2) 0.96742(18) 0.93663(13) 0.0351(4) Uani 1 1 d . . . . .
H12S H 0.904039 0.945238 0.892836 0.042 Uiso 1 1 calc R U . . .
C13S C 0.8541(2) 1.05589(18) 0.97154(13) 0.0343(4) Uani 1 1 d . . . . .
H13S H 0.753336 1.094253 0.952288 0.041 Uiso 1 1 calc R U . . .
C21S C 0.9150(2) 0.5204(2) 0.58225(16) 0.0397(4) Uani 1 1 d . . . . .
H21S H 0.857344 0.534503 0.638920 0.048 Uiso 1 1 calc R U . . .
C22S C 0.9312(3) 0.4143(2) 0.56942(19) 0.0486(5) Uani 1 1 d . . . . .
H22S H 0.883283 0.355010 0.616952 0.058 Uiso 1 1 calc R U . . .
C23S C 1.0165(3) 0.3925(2) 0.4881(2) 0.0492(5) Uani 1 1 d . . . . .
H23S H 1.028426 0.317945 0.480137 0.059 Uiso 1 1 calc R U . . .

loop_
_atom_site_aniso_label
_atom_site_aniso_U_11
_atom_site_aniso_U_22
_atom_site_aniso_U_33
_atom_site_aniso_U_23
_atom_site_aniso_U_13
_atom_site_aniso_U_12
Br1 0.02429(7) 0.01716(7) 0.01947(7) -0.00865(5) -0.00330(5) -0.00286(5)
Br2 0.01695(7) 0.02201(8) 0.02889(8) -0.00611(6) -0.00128(5) -0.00279(5)
Co1 0.01739(9) 0.01488(9) 0.01641(9) -0.00625(7) -0.00167(6) -0.00567(7)
O1 0.0307(6) 0.0205(5) 0.0209(5) -0.0069(4) -0.0073(4) -0.0086(4)
N1 0.0159(5) 0.0151(5) 0.0163(5) -0.0058(4) 0.0000(4) -0.0060(4)
N2 0.0190(5) 0.0161(5) 0.0171(5) -0.0060(4) -0.0012(4) -0.0065(4)
N3 0.0179(5) 0.0148(5) 0.0155(5) -0.0049(4) -0.0008(4) -0.0051(4)
N4 0.0299(7) 0.0168(6) 0.0200(6) -0.0066(5) -0.0012(5) -0.0077(5)
N11 0.0215(6) 0.0173(6) 0.0172(5) -0.0058(5) -0.0028(4) -0.0069(5)
C11 0.0212(7) 0.0193(7) 0.0170(6) -0.0055(5) -0.0015(5) -0.0075(5)
C12 0.0335(8) 0.0239(8) 0.0225(7) -0.0090(6) -0.0079(6) -0.0101(6)
C13 0.0281(8) 0.0199(7) 0.0248(7) -0.0074(6) -0.0059(6) -0.0020(6)
C31 0.0176(6) 0.0135(6) 0.0162(6) -0.0048(5) -0.0013(5) -0.0041(5)
C32 0.0198(6) 0.0176(6) 0.0187(6) -0.0062(5) -0.0020(5) -0.0064(5)
C33 0.0181(6) 0.0205(7) 0.0217(7) -0.0063(6) 0.0019(5) -0.0080(5)
C34 0.0208(7) 0.0192(7) 0.0177(6) -0.0052(5) 0.0022(5) -0.0058(5)
C35 0.0209(6) 0.0199(7) 0.0159(6) -0.0071(5) -0.0003(5) -0.0054(5)
C41 0.0212(6) 0.0171(6) 0.0159(6) -0.0072(5) 0.0022(5) -0.0087(5)
C42 0.0274(7) 0.0236(7) 0.0190(7) -0.0078(6) 0.0000(5) -0.0130(6)
C43 0.0355(9) 0.0294(8) 0.0238(7) -0.0135(6) 0.0025(6) -0.0194(7)
C44 0.0390(9) 0.0212(7) 0.0268(8) -0.0115(6) 0.0062(7) -0.0176(7)
C45 0.0354(9) 0.0179(7) 0.0234(7) -0.0065(6) 0.0008(6) -0.0097(6)
C101 0.0161(6) 0.0155(6) 0.0168(6) -0.0064(5) -0.0001(5) -0.0056(5)
C102 0.0165(6) 0.0154(6) 0.0161(6) -0.0057(5) -0.0006(5) -0.0054(5)
C103 0.0167(6) 0.0154(6) 0.0167(6) -0.0048(5) -0.0008(5) -0.0045(5)
C104 0.0245(7) 0.0191(7) 0.0181(6) -0.0066(5) -0.0022(5) -0.0077(5)
C105 0.0267(7) 0.0220(7) 0.0157(6) -0.0040(5) -0.0007(5) -0.0083(6)
C106 0.0213(7) 0.0180(7) 0.0181(6) -0.0017(5) 0.0000(5) -0.0066(5)
C107 0.0164(6) 0.0157(6) 0.0200(6) -0.0044(5) -0.0005(5) -0.0048(5)
C108 0.0202(7) 0.0182(7) 0.0237(7) -0.0048(6) -0.0001(5) -0.0092(5)
C109 0.0258(7) 0.0218(7) 0.0267(7) -0.0103(6) -0.0003(6) -0.0130(6)
C110 0.0237(7) 0.0211(7) 0.0206(7) -0.0084(6) 0.0006(5) -0.0111(6)
C111 0.0164(6) 0.0156(6) 0.0176(6) -0.0055(5) 0.0001(5) -0.0057(5)
C112 0.0151(6) 0.0151(6) 0.0177(6) -0.0049(5) -0.0007(5) -0.0045(5)
C113 0.0152(6) 0.0150(6) 0.0161(6) -0.0058(5) -0.0010(4) -0.0049(5)
C114 0.0174(6) 0.0156(6) 0.0167(6) -0.0061(5) -0.0015(5) -0.0064(5)
C11S 0.0418(10) 0.0224(8) 0.0285(9) -0.0058(7) 0.0105(7) -0.0088(7)
C12S 0.0468(11) 0.0397(10) 0.0242(8) -0.0056(7) -0.0007(7) -0.0276(9)
C13S 0.0226(8) 0.0375(10) 0.0300(9) 0.0027(7) -0.0015(6) -0.0089(7)
C21S 0.0305(9) 0.0452(12) 0.0414(11) -0.0162(9) -0.0067(8) -0.0025(8)
C22S 0.0436(12) 0.0353(11) 0.0581(14) -0.0063(10) 0.0047(10) -0.0161(9)
C23S 0.0459(12) 0.0387(12) 0.0720(16) -0.0279(11) -0.0009(11) -0.0144(10)

loop_
_atom_type_symbol
_atom_type_description
_atom_type_scat_dispersion_real
_atom_type_scat_dispersion_imag
_atom_type_scat_source
C C 0.0033 0.0016 'International Tables Vol C Tables 4.2.6.8 and 6.1.1.4'
H H 0.0000 0.0000 'International Tables Vol C Tables 4.2.6.8 and 6.1.1.4'
N N 0.0061 0.0033 'International Tables Vol C Tables 4.2.6.8 and 6.1.1.4'
O O 0.0106 0.0060 'International Tables Vol C Tables 4.2.6.8 and 6.1.1.4'
Co Co 0.3494 0.9721 'International Tables Vol C Tables 4.2.6.8 and 6.1.1.4'
Br Br -0.2901 2.4595 'International Tables Vol C Tables 4.2.6.8 and 6.1.1.4'

loop_
_geom_angle_atom_site_label_1
_geom_angle_atom_site_label_2
_geom_angle_atom_site_label_3
_geom_angle
_geom_angle_site_symmetry_1
_geom_angle_site_symmetry_3
_geom_angle_publ_flag
N3 Co1 O1 91.47(5) . . ?
N3 Co1 N1 76.16(4) . . ?
O1 Co1 N1 163.95(4) . . ?
N3 Co1 Br2 121.18(3) . . ?
O1 Co1 Br2 92.15(3) . . ?
N1 Co1 Br2 85.79(3) . . ?
N3 Co1 Br1 110.40(3) . . ?
O1 Co1 Br1 97.06(3) . . ?
N1 Co1 Br1 96.84(3) . . ?
Br2 Co1 Br1 127.250(10) . . ?
C11 O1 Co1 129.39(10) . . ?
C101 N1 C113 116.51(12) . . ?
C101 N1 Co1 130.01(9) . . ?
C113 N1 Co1 110.64(9) . . ?
C102 N2 C114 115.88(12) . . ?
C35 N3 C31 118.98(12) . . ?
C35 N3 Co1 121.95(10) . . ?
C31 N3 Co1 118.68(9) . . ?
C45 N4 C41 116.85(13) . . ?
C11 N11 C13 121.28(13) . . ?
C11 N11 C12 121.52(13) . . ?
C13 N11 C12 117.17(12) . . ?
O1 C11 N11 123.12(14) . . ?
O1 C11 H11 118.4 . . ?
N11 C11 H11 118.4 . . ?
N11 C12 H12A 109.5 . . ?
N11 C12 H12B 109.5 . . ?
H12A C12 H12B 109.5 . . ?
N11 C12 H12C 109.5 . . ?
H12A C12 H12C 109.5 . . ?
H12B C12 H12C 109.5 . . ?
N11 C13 H13A 109.5 . . ?
N11 C13 H13B 109.5 . . ?
H13A C13 H13B 109.5 . . ?
N11 C13 H13C 109.5 . . ?
H13A C13 H13C 109.5 . . ?
H13B C13 H13C 109.5 . . ?
N3 C31 C32 121.27(13) . . ?
N3 C31 C113 114.67(12) . . ?
C32 C31 C113 123.86(12) . . ?
C33 C32 C31 119.21(13) . . ?
C33 C32 H32 120.4 . . ?
C31 C32 H32 120.4 . . ?
C34 C33 C32 119.15(14) . . ?
C34 C33 H33 120.4 . . ?
C32 C33 H33 120.4 . . ?
C35 C34 C33 118.70(13) . . ?
C35 C34 H34 120.7 . . ?
C33 C34 H34 120.7 . . ?
N3 C35 C34 122.58(13) . . ?
N3 C35 H35 118.7 . . ?
C34 C35 H35 118.7 . . ?
N4 C41 C42 123.27(13) . . ?
N4 C41 C114 115.63(12) . . ?
C42 C41 C114 120.82(13) . . ?
C43 C42 C41 118.73(15) . . ?
C43 C42 H42 120.6 . . ?
C41 C42 H42 120.6 . . ?
C42 C43 C44 118.71(15) . . ?
C42 C43 H43 120.6 . . ?
C44 C43 H43 120.6 . . ?
C43 C44 C45 118.60(15) . . ?
C43 C44 H44 120.7 . . ?
C45 C44 H44 120.7 . . ?
N4 C45 C44 123.80(15) . . ?
N4 C45 H45 118.1 . . ?
C44 C45 H45 118.1 . . ?
N1 C101 C102 120.64(12) . . ?
N1 C101 C111 131.18(13) . . ?
C102 C101 C111 108.16(12) . . ?
N2 C102 C101 122.93(13) . . ?
N2 C102 C103 128.40(13) . . ?
C101 C102 C103 108.44(12) . . ?
C104 C103 C112 119.71(13) . . ?
C104 C103 C102 134.70(13) . . ?
C112 C103 C102 105.58(12) . . ?
C103 C104 C105 118.00(13) . . ?
C103 C104 H104 121.0 . . ?
C105 C104 H104 121.0 . . ?
C106 C105 C104 122.38(14) . . ?
C106 C105 H105 118.8 . . ?
C104 C105 H105 118.8 . . ?
C105 C106 C107 120.30(13) . . ?
C105 C106 H106 119.8 . . ?
C107 C106 H106 119.8 . . ?
C112 C107 C108 116.27(13) . . ?
C112 C107 C106 116.39(13) . . ?
C108 C107 C106 127.34(13) . . ?
C109 C108 C107 120.00(14) . . ?
C109 C108 H108 120.0 . . ?
C107 C108 H108 120.0 . . ?
C108 C109 C110 122.97(14) . . ?
C108 C109 H109 118.5 . . ?
C110 C109 H109 118.5 . . ?
C111 C110 C109 118.15(14) . . ?
C111 C110 H110 120.9 . . ?
C109 C110 H110 120.9 . . ?
C110 C111 C112 118.55(13) . . ?
C110 C111 C101 136.42(13) . . ?
C112 C111 C101 105.02(12) . . ?
C107 C112 C103 123.18(13) . . ?
C107 C112 C111 124.06(13) . . ?
C103 C112 C111 112.76(12) . . ?
N1 C113 C114 121.46(12) . . ?
N1 C113 C31 113.69(12) . . ?
C114 C113 C31 124.80(12) . . ?
N2 C114 C113 121.40(12) . . ?
N2 C114 C41 113.83(12) . . ?
C113 C114 C41 124.41(12) . . ?
C13S C11S C12S 120.06(17) 2_777 . ?
C13S C11S H11S 120.0 2_777 . ?
C12S C11S H11S 120.0 . . ?
C13S C12S C11S 119.79(17) . . ?
C13S C12S H12S 120.1 . . ?
C11S C12S H12S 120.1 . . ?
C12S C13S C11S 120.15(17) . 2_777 ?
C12S C13S H13S 119.9 . . ?
C11S C13S H13S 119.9 2_777 . ?
C22S C21S C23S 119.6(2) . 2_766 ?
C22S C21S H21S 120.2 . . ?
C23S C21S H21S 120.2 2_766 . ?
C21S C22S C23S 120.6(2) . . ?
C21S C22S H22S 119.7 . . ?
C23S C22S H22S 119.7 . . ?
C22S C23S C21S 119.9(2) . 2_766 ?
C22S C23S H23S 120.1 . . ?
C21S C23S H23S 120.1 2_766 . ?

loop_
_geom_bond_atom_site_label_1
_geom_bond_atom_site_label_2
_geom_bond_distance
_geom_bond_site_symmetry_2
_geom_bond_publ_flag
Br1 Co1 2.4348(3) . ?
Br2 Co1 2.4326(2) . ?
Co1 N3 2.0478(12) . ?
Co1 O1 2.0676(11) . ?
Co1 N1 2.2203(12) . ?
O1 C11 1.2473(17) . ?
N1 C101 1.3259(18) . ?
N1 C113 1.3633(17) . ?
N2 C102 1.3215(18) . ?
N2 C114 1.3540(18) . ?
N3 C35 1.3438(18) . ?
N3 C31 1.3489(17) . ?
N4 C45 1.341(2) . ?
N4 C41 1.3449(19) . ?
N11 C11 1.3188(18) . ?
N11 C13 1.454(2) . ?
N11 C12 1.4543(19) . ?
C11 H11 0.9500 . ?
C12 H12A 0.9800 . ?
C12 H12B 0.9800 . ?
C12 H12C 0.9800 . ?
C13 H13A 0.9800 . ?
C13 H13B 0.9800 . ?
C13 H13C 0.9800 . ?
C31 C32 1.3896(19) . ?
C31 C113 1.4787(19) . ?
C32 C33 1.388(2) . ?
C32 H32 0.9500 . ?
C33 C34 1.384(2) . ?
C33 H33 0.9500 . ?
C34 C35 1.379(2) . ?
C34 H34 0.9500 . ?
C35 H35 0.9500 . ?
C41 C42 1.393(2) . ?
C41 C114 1.4894(19) . ?
C42 C43 1.385(2) . ?
C42 H42 0.9500 . ?
C43 C44 1.386(2) . ?
C43 H43 0.9500 . ?
C44 C45 1.387(2) . ?
C44 H44 0.9500 . ?
C45 H45 0.9500 . ?
C101 C102 1.4323(19) . ?
C101 C111 1.4731(19) . ?
C102 C103 1.4623(19) . ?
C103 C104 1.370(2) . ?
C103 C112 1.4094(19) . ?
C104 C105 1.418(2) . ?
C104 H104 0.9500 . ?
C105 C106 1.379(2) . ?
C105 H105 0.9500 . ?
C106 C107 1.418(2) . ?
C106 H106 0.9500 . ?
C107 C112 1.3974(19) . ?
C107 C108 1.418(2) . ?
C108 C109 1.376(2) . ?
C108 H108 0.9500 . ?
C109 C110 1.422(2) . ?
C109 H109 0.9500 . ?
C110 C111 1.377(2) . ?
C110 H110 0.9500 . ?
C111 C112 1.4180(19) . ?
C113 C114 1.4046(19) . ?
C11S C13S 1.382(3) 2_777 ?
C11S C12S 1.382(3) . ?
C11S H11S 0.9500 . ?
C12S C13S 1.377(3) . ?
C12S H12S 0.9500 . ?
C13S H13S 0.9500 . ?
C21S C22S 1.365(3) . ?
C21S C23S 1.389(3) 2_766 ?
C21S H21S 0.9500 . ?
C22S C23S 1.378(3) . ?
C22S H22S 0.9500 . ?
C23S H23S 0.9500 . ?

loop_
_geom_torsion_atom_site_label_1
_geom_torsion_atom_site_label_2
_geom_torsion_atom_site_label_3
_geom_torsion_atom_site_label_4
_geom_torsion
_geom_torsion_site_symmetry_1
_geom_torsion_site_symmetry_2
_geom_torsion_site_symmetry_3
_geom_torsion_site_symmetry_4
_geom_torsion_publ_flag
Co1 O1 C11 N11 -155.02(11) . . . . ?
C13 N11 C11 O1 1.7(2) . . . . ?
C12 N11 C11 O1 179.67(14) . . . . ?
C35 N3 C31 C32 3.6(2) . . . . ?
Co1 N3 C31 C32 -169.42(11) . . . . ?
C35 N3 C31 C113 178.56(12) . . . . ?
Co1 N3 C31 C113 5.56(16) . . . . ?
N3 C31 C32 C33 -2.4(2) . . . . ?
C113 C31 C32 C33 -176.94(13) . . . . ?
C31 C32 C33 C34 -0.5(2) . . . . ?
C32 C33 C34 C35 2.3(2) . . . . ?
C31 N3 C35 C34 -1.8(2) . . . . ?
Co1 N3 C35 C34 170.99(11) . . . . ?
C33 C34 C35 N3 -1.2(2) . . . . ?
C45 N4 C41 C42 1.8(2) . . . . ?
C45 N4 C41 C114 -172.16(13) . . . . ?
N4 C41 C42 C43 -1.5(2) . . . . ?
C114 C41 C42 C43 172.22(14) . . . . ?
C41 C42 C43 C44 -0.4(2) . . . . ?
C42 C43 C44 C45 1.8(2) . . . . ?
C41 N4 C45 C44 -0.3(2) . . . . ?
C43 C44 C45 N4 -1.5(3) . . . . ?
C113 N1 C101 C102 1.96(19) . . . . ?
Co1 N1 C101 C102 160.84(10) . . . . ?
C113 N1 C101 C111 -179.96(14) . . . . ?
Co1 N1 C101 C111 -21.1(2) . . . . ?
C114 N2 C102 C101 4.7(2) . . . . ?
C114 N2 C102 C103 178.49(13) . . . . ?
N1 C101 C102 N2 -8.7(2) . . . . ?
C111 C101 C102 N2 172.84(13) . . . . ?
N1 C101 C102 C103 176.44(13) . . . . ?
C111 C101 C102 C103 -2.04(15) . . . . ?
N2 C102 C103 C104 7.5(3) . . . . ?
C101 C102 C103 C104 -177.97(16) . . . . ?
N2 C102 C103 C112 -172.91(14) . . . . ?
C101 C102 C103 C112 1.61(15) . . . . ?
C112 C103 C104 C105 1.9(2) . . . . ?
C102 C103 C104 C105 -178.54(15) . . . . ?
C103 C104 C105 C106 -0.6(2) . . . . ?
C104 C105 C106 C107 -1.2(2) . . . . ?
C105 C106 C107 C112 1.7(2) . . . . ?
C105 C106 C107 C108 -179.09(15) . . . . ?
C112 C107 C108 C109 0.0(2) . . . . ?
C106 C107 C108 C109 -179.26(15) . . . . ?
C107 C108 C109 C110 0.4(2) . . . . ?
C108 C109 C110 C111 -0.6(2) . . . . ?
C109 C110 C111 C112 0.2(2) . . . . ?
C109 C110 C111 C101 -179.38(16) . . . . ?
N1 C101 C111 C110 3.0(3) . . . . ?
C102 C101 C111 C110 -178.71(17) . . . . ?
N1 C101 C111 C112 -176.62(14) . . . . ?
C102 C101 C111 C112 1.65(15) . . . . ?
C108 C107 C112 C103 -179.68(13) . . . . ?
C106 C107 C112 C103 -0.3(2) . . . . ?
C108 C107 C112 C111 -0.3(2) . . . . ?
C106 C107 C112 C111 179.01(13) . . . . ?
C104 C103 C112 C107 -1.5(2) . . . . ?
C102 C103 C112 C107 178.86(13) . . . . ?
C104 C103 C112 C111 179.09(13) . . . . ?
C102 C103 C112 C111 -0.57(16) . . . . ?
C110 C111 C112 C107 0.2(2) . . . . ?
C101 C111 C112 C107 179.92(13) . . . . ?
C110 C111 C112 C103 179.63(13) . . . . ?
C101 C111 C112 C103 -0.66(16) . . . . ?
C101 N1 C113 C114 7.73(19) . . . . ?
Co1 N1 C113 C114 -155.12(11) . . . . ?
C101 N1 C113 C31 -169.74(12) . . . . ?
Co1 N1 C113 C31 27.41(14) . . . . ?
N3 C31 C113 N1 -22.94(17) . . . . ?
C32 C31 C113 N1 151.89(14) . . . . ?
N3 C31 C113 C114 159.69(13) . . . . ?
C32 C31 C113 C114 -25.5(2) . . . . ?
C102 N2 C114 C113 5.2(2) . . . . ?
C102 N2 C114 C41 -168.23(12) . . . . ?
N1 C113 C114 N2 -11.9(2) . . . . ?
C31 C113 C114 N2 165.25(13) . . . . ?
N1 C113 C114 C41 160.76(13) . . . . ?
C31 C113 C114 C41 -22.1(2) . . . . ?
N4 C41 C114 N2 129.54(14) . . . . ?
C42 C41 C114 N2 -44.61(19) . . . . ?
N4 C41 C114 C113 -43.6(2) . . . . ?
C42 C41 C114 C113 142.21(15) . . . . ?
C13S C11S C12S C13S -0.6(3) 2_777 . . . ?
C11S C12S C13S C11S 0.6(3) . . . 2_777 ?
C23S C21S C22S C23S 0.9(4) 2_766 . . . ?
C21S C22S C23S C21S -0.9(4) . . . 2_766 ?
